data_2208388
loop_
_publ_author_name
'Essehli, Rachid'
'El Bali, Brahim'
'Lachkar, Mohammed'
'Svoboda, Ingrid'
'Fuess, Hartmut'

_publ_section_title
;
 Bis(ethylenediammonium)
 diaquabis[hydrogendiphosphato(3--)]nickelate(II): structure and
 vibrational spectroscopy
;
_journal_coeditor_code NC6053
_journal_issue 3
_journal_name_full 'Acta Crystallographica Section E'
_journal_page_first m538
_journal_page_last m541
_journal_paper_doi 10.1107/S1600536806004399
_journal_volume 62
_journal_year 2006
_chemical_formula_iupac '(C2 H10 N2)2 [Ni (H P 2O7)2 (H2 O)2]'
_chemical_formula_moiety '2C2 H10 N2 2+ , H6 Ni O16 P4 4-'
_chemical_formula_structural '(C2 H10 N2)2 [Ni (H P 2O7)2 (H2 O)2]'
_chemical_formula_sum 'C4 H26 N4 Ni O16 P4'
_chemical_formula_weight 568.88
_chemical_name_systematic
;
bis(ethylenediammonium) diaquabis[hydrogendiphosphato(3-)]nickel(II)
;
_space_group_IT_number 2
_symmetry_cell_setting triclinic
_symmetry_space_group_name_Hall '-P 1'
_symmetry_space_group_name_H-M 'P -1'
_atom_sites_solution_hydrogens geom
_atom_sites_solution_primary direct
_atom_sites_solution_secondary difmap
_audit_creation_method SHELXL97
_cell_angle_alpha 103.876(9)
_cell_angle_beta 111.1900(10)
_cell_angle_gamma 97.711(8)
_cell_formula_units_Z 1
_cell_length_a 7.4898(9)
_cell_length_b 7.5517(7)
_cell_length_c 9.77800(10)
_cell_measurement_reflns_used 1929
_cell_measurement_temperature 301(2)
_cell_measurement_theta_max 29.183
_cell_measurement_theta_min 2.970
_cell_volume 485.48(8)
_computing_cell_refinement 'CrysAlis RED (Oxford Diffraction, 2002)'
_computing_data_collection 'CrysAlis CCD (Oxford Diffraction, 2002)'
_computing_data_reduction 'CrysAlis RED'
_computing_molecular_graphics 'DIAMOND (Brandenburg, 1999)'
_computing_publication_material SHELXL97
_computing_structure_refinement 'SHELXL97 (Sheldrick, 1997)'
_computing_structure_solution 'SHELXS97 (Sheldrick, 1997)'
_diffrn_ambient_temperature 301(2)
_diffrn_measured_fraction_theta_full 0.973
_diffrn_measured_fraction_theta_max 0.973
_diffrn_measurement_device_type
;
Oxford Xcalibur diffractometer with Sapphire CCD area detector
;
_diffrn_measurement_method 'Rotation method data acquisition using \w'
_diffrn_radiation_monochromator graphite
_diffrn_radiation_source 'fine-focus sealed tube'
_diffrn_radiation_type MoK\a
_diffrn_radiation_wavelength 0.71073
_diffrn_reflns_av_R_equivalents 0.0347
_diffrn_reflns_av_sigmaI/netI 0.0408
_diffrn_reflns_limit_h_max 9
_diffrn_reflns_limit_h_min -9
_diffrn_reflns_limit_k_max 9
_diffrn_reflns_limit_k_min -9
_diffrn_reflns_limit_l_max 12
_diffrn_reflns_limit_l_min -11
_diffrn_reflns_number 3240
_diffrn_reflns_theta_full 26.37
_diffrn_reflns_theta_max 26.37
_diffrn_reflns_theta_min 4.12
_diffrn_standards_decay_% 0
_diffrn_standards_number 0
_exptl_absorpt_coefficient_mu 1.415
_exptl_absorpt_correction_T_max 0.9199
_exptl_absorpt_correction_T_min 0.7847
_exptl_absorpt_correction_type analytical
_exptl_absorpt_process_details '(CrysAlis RED; Oxford Diffraction, 2002)'
_exptl_crystal_colour 'pale green'
_exptl_crystal_density_diffrn 1.946
_exptl_crystal_density_method 'not measured'
_exptl_crystal_description Prism
_exptl_crystal_F_000 294
_exptl_crystal_size_max 0.18
_exptl_crystal_size_mid 0.10
_exptl_crystal_size_min 0.06
_refine_diff_density_max 0.529
_refine_diff_density_min -0.722
_refine_ls_extinction_method none
_refine_ls_goodness_of_fit_ref 1.026
_refine_ls_hydrogen_treatment mixed
_refine_ls_matrix_type full
_refine_ls_number_parameters 140
_refine_ls_number_reflns 1930
_refine_ls_number_restraints 3
_refine_ls_restrained_S_all 1.025
_refine_ls_R_factor_all 0.0399
_refine_ls_R_factor_gt 0.0325
_refine_ls_shift/su_max 0.010
_refine_ls_shift/su_mean 0.000
_refine_ls_structure_factor_coef Fsqd
_refine_ls_weighting_details 'calc w = 1/[\s^2^(Fo^2^)+(0.0576P)^2^] where P = (Fo^2^+2Fc^2^)/3'
_refine_ls_weighting_scheme calc
_refine_ls_wR_factor_gt 0.0858
_refine_ls_wR_factor_ref 0.0888
_reflns_number_gt 1662
_reflns_number_total 1930
_reflns_threshold_expression I>2\s(I)
_cod_data_source_file nc6053.cif
_cod_data_source_block I
_cod_original_cell_volume 485.48(9)
_cod_database_code 2208388
_cod_database_fobs_code 2208388

loop_
_symmetry_equiv_pos_as_xyz
'x, y, z'
'-x, -y, -z'

loop_
_atom_site_type_symbol
_atom_site_label
_atom_site_fract_x
_atom_site_fract_y
_atom_site_fract_z
_atom_site_U_iso_or_equiv
_atom_site_adp_type
_atom_site_calc_flag
_atom_site_refinement_flags
_atom_site_occupancy
Ni Ni1 1.0000 1.0000 0.0000 0.01252(15) Uani d S 1
P P1 1.22608(10) 0.71164(9) -0.14428(8) 0.01438(18) Uani d . 1
P P2 1.29920(9) 0.77543(9) 0.18040(7) 0.01297(17) Uani d . 1
O O1 1.0799(3) 0.8340(2) -0.1601(2) 0.0172(4) Uani d . 1
O O2 1.3634(3) 0.7589(3) 0.0369(2) 0.0185(4) Uani d . 1
O O3 1.1686(3) 0.9143(2) 0.17600(19) 0.0167(4) Uani d . 1
O O4 1.1143(3) 0.4999(3) -0.2013(2) 0.0242(5) Uani d . 1
O O5 1.3646(3) 0.7375(3) -0.2194(2) 0.0249(5) Uani d . 1
O O6 1.4931(3) 0.8490(3) 0.3223(2) 0.0204(4) Uani d . 1
O O7 1.1921(3) 0.5790(3) 0.1580(2) 0.0240(5) Uani d . 1
H H7 1.1009 0.5848 0.1852 0.029 Uiso calc R 1
O O8 1.2352(3) 1.2237(3) 0.0447(2) 0.0210(4) Uani d D 1
H H8A 1.219(4) 1.334(2) 0.068(3) 0.025 Uiso d D 1
H H8B 1.3578(18) 1.232(4) 0.092(3) 0.025 Uiso d D 1
N N1 0.8384(3) 0.8787(3) 0.2869(2) 0.0168(5) Uani d . 1
H H1A 0.8695 0.9718 0.2521 0.020 Uiso calc R 1
H H1C 0.7220 0.8776 0.2921 0.020 Uiso calc R 1
H H1B 0.8314 0.7695 0.2229 0.020 Uiso calc R 1
N N4 0.5620(3) 0.7615(3) 0.5911(2) 0.0196(5) Uani d . 1
H H4A 0.6775 0.8459 0.6437 0.024 Uiso calc R 1
H H4B 0.4951 0.7630 0.6501 0.024 Uiso calc R 1
H H4C 0.4928 0.7895 0.5071 0.024 Uiso calc R 1
C C2 0.9937(4) 0.9076(4) 0.4447(3) 0.0261(7) Uani d . 1
H H2A 1.1205 0.9081 0.4392 0.031 Uiso calc R 1
H H2B 0.9615 0.8049 0.4820 0.031 Uiso calc R 1
C C3 0.5962(4) 0.5730(4) 0.5451(3) 0.0256(6) Uani d . 1
H H3A 0.6726 0.5429 0.6366 0.031 Uiso calc R 1
H H3B 0.6716 0.5721 0.4827 0.031 Uiso calc R 1

loop_
_atom_site_aniso_label
_atom_site_aniso_U_11
_atom_site_aniso_U_22
_atom_site_aniso_U_33
_atom_site_aniso_U_12
_atom_site_aniso_U_13
_atom_site_aniso_U_23
Ni1 0.0119(3) 0.0121(2) 0.0139(3) 0.00482(18) 0.00507(19) 0.00399(18)
P1 0.0149(3) 0.0141(3) 0.0159(3) 0.0051(3) 0.0083(3) 0.0038(3)
P2 0.0122(3) 0.0124(3) 0.0149(3) 0.0041(3) 0.0052(3) 0.0052(3)
O1 0.0190(9) 0.0175(9) 0.0163(9) 0.0083(7) 0.0075(8) 0.0049(7)
O2 0.0163(9) 0.0239(10) 0.0170(9) 0.0062(8) 0.0079(8) 0.0067(8)
O3 0.0181(10) 0.0183(9) 0.0171(9) 0.0101(8) 0.0082(8) 0.0067(8)
O4 0.0278(11) 0.0125(9) 0.0308(11) 0.0039(8) 0.0144(9) 0.0011(8)
O5 0.0237(11) 0.0340(12) 0.0236(11) 0.0075(9) 0.0154(9) 0.0108(9)
O6 0.0158(9) 0.0267(10) 0.0180(10) 0.0058(8) 0.0052(8) 0.0084(8)
O7 0.0231(11) 0.0186(10) 0.0364(12) 0.0045(8) 0.0180(10) 0.0100(9)
O8 0.0148(10) 0.0152(9) 0.0303(11) 0.0029(8) 0.0080(9) 0.0045(8)
N1 0.0131(11) 0.0169(11) 0.0208(12) 0.0024(9) 0.0101(9) 0.0020(9)
N4 0.0261(13) 0.0151(11) 0.0164(11) 0.0029(9) 0.0090(10) 0.0037(9)
C2 0.0265(15) 0.0266(16) 0.0265(16) 0.0086(12) 0.0122(13) 0.0075(13)
C3 0.0263(16) 0.0206(14) 0.0277(15) 0.0069(12) 0.0085(13) 0.0071(12)

loop_
_atom_type_symbol
_atom_type_description
_atom_type_scat_dispersion_real
_atom_type_scat_dispersion_imag
_atom_type_scat_source
H H 0.0000 0.0000 'International Tables Vol C Tables 4.2.6.8 and 6.1.1.4'
P P 0.1023 0.0942 'International Tables Vol C Tables 4.2.6.8 and 6.1.1.4'
O O 0.0106 0.0060 'International Tables Vol C Tables 4.2.6.8 and 6.1.1.4'
Ni Ni 0.3393 1.1124 'International Tables Vol C Tables 4.2.6.8 and 6.1.1.4'
N N 0.0061 0.0033 'International Tables Vol C Tables 4.2.6.8 and 6.1.1.4'
C C 0.0033 0.0016 'International Tables Vol C Tables 4.2.6.8 and 6.1.1.4'

loop_
_geom_angle_atom_site_label_1
_geom_angle_atom_site_label_2
_geom_angle_atom_site_label_3
_geom_angle_site_symmetry_1
_geom_angle_site_symmetry_3
_geom_angle
O3 Ni1 O3 . 2_775 180.0
O3 Ni1 O1 . 2_775 86.68(7)
O3 Ni1 O1 2_775 2_775 93.32(7)
O3 Ni1 O1 . . 93.32(7)
O3 Ni1 O1 2_775 . 86.68(7)
O1 Ni1 O1 2_775 . 180.00(8)
O3 Ni1 O8 . 2_775 87.67(8)
O3 Ni1 O8 2_775 2_775 92.33(8)
O1 Ni1 O8 2_775 2_775 88.94(7)
O1 Ni1 O8 . 2_775 91.06(7)
O3 Ni1 O8 . . 92.33(8)
O3 Ni1 O8 2_775 . 87.67(8)
O1 Ni1 O8 2_775 . 91.06(7)
O1 Ni1 O8 . . 88.94(7)
O8 Ni1 O8 2_775 . 180.0000(10)
O5 P1 O1 . . 116.41(11)
O5 P1 O4 . . 109.98(11)
O1 P1 O4 . . 109.98(11)
O5 P1 O2 . . 105.77(10)
O1 P1 O2 . . 108.27(10)
O4 P1 O2 . . 105.81(11)
O7 P2 O6 . . 113.18(11)
O7 P2 O3 . . 112.79(11)
O6 P2 O3 . . 111.81(10)
O7 P2 O2 . . 106.21(11)
O6 P2 O2 . . 104.25(10)
O3 P2 O2 . . 107.93(10)
P1 O1 Ni1 . . 132.24(11)
P1 O2 P2 . . 129.18(12)
P2 O3 Ni1 . . 131.55(10)
P2 O7 H7 . . 109.5
Ni1 O8 H8A . . 117.5(18)
Ni1 O8 H8B . . 126.7(19)
H8A O8 H8B . . 106.3(15)
C2 N1 H1A . . 109.5
C2 N1 H1C . . 109.5
H1A N1 H1C . . 109.5
C2 N1 H1B . . 109.5
H1A N1 H1B . . 109.5
H1C N1 H1B . . 109.5
C3 N4 H4A . . 109.5
C3 N4 H4B . . 109.5
H4A N4 H4B . . 109.5
C3 N4 H4C . . 109.5
H4A N4 H4C . . 109.5
H4B N4 H4C . . 109.5
N1 C2 C2 . 2_776 110.1(3)
N1 C2 H2A . . 109.6
C2 C2 H2A 2_776 . 109.6
N1 C2 H2B . . 109.6
C2 C2 H2B 2_776 . 109.6
H2A C2 H2B . . 108.2
N4 C3 C3 . 2_666 110.8(3)
N4 C3 H3A . . 109.5
C3 C3 H3A 2_666 . 109.5
N4 C3 H3B . . 109.5
C3 C3 H3B 2_666 . 109.5
H3A C3 H3B . . 108.1

loop_
_geom_bond_atom_site_label_1
_geom_bond_atom_site_label_2
_geom_bond_site_symmetry_2
_geom_bond_distance
_geom_bond_publ_flag
Ni1 O3 . 2.0389(17) yes
Ni1 O3 2_775 2.0389(17) yes
Ni1 O1 2_775 2.0780(17) yes
Ni1 O1 . 2.0780(17) yes
Ni1 O8 2_775 2.1070(18) yes
Ni1 O8 . 2.1070(18) yes
P1 O5 . 1.4901(19) yes
P1 O1 . 1.5144(19) yes
P1 O4 . 1.5632(19) yes
P1 O2 . 1.6141(19) yes
P2 O7 . 1.5134(19) yes
P2 O6 . 1.5163(19) yes
P2 O3 . 1.5248(18) yes
P2 O2 . 1.6230(18) yes
O7 H7 . 0.8200 yes
O8 H8A . 0.848(10) yes
O8 H8B . 0.851(10) yes
N1 C2 . 1.502(4) yes
N1 H1A . 0.8900 yes
N1 H1C . 0.8900 yes
N1 H1B . 0.8900 yes
N4 C3 . 1.472(3) yes
N4 H4A . 0.8900 yes
N4 H4B . 0.8900 yes
N4 H4C . 0.8900 yes
C2 C2 2_776 1.515(5) yes
C2 H2A . 0.9700 yes
C2 H2B . 0.9700 yes
C3 C3 2_666 1.503(5) yes
C3 H3A . 0.9700 yes
C3 H3B . 0.9700 yes

loop_
_geom_hbond_atom_site_label_D
_geom_hbond_atom_site_label_H
_geom_hbond_atom_site_label_A
_geom_hbond_site_symmetry_A
_geom_hbond_distance_DH
_geom_hbond_distance_HA
_geom_hbond_distance_DA
_geom_hbond_angle_DHA
O7 H7 O4 2_765 0.82 1.73 2.501(3) 156
O8 H8A O7 1_565 0.848(10) 1.918(12) 2.756(3) 169(3)
O8 H8B O5 2_875 0.851(10) 1.947(11) 2.795(3) 174(3)
N1 H1A O1 2_775 0.89 1.96 2.846(3) 175
N1 H1C O6 1_455 0.89 1.84 2.718(3) 170
N1 H1B O4 2_765 0.89 2.10 2.888(3) 147
N4 H4A O3 2_776 0.89 2.04 2.816(3) 145
N4 H4B O5 1_456 0.89 1.89 2.779(3) 172
N4 H4C O6 1_455 0.89 1.96 2.748(3) 146

loop_
_geom_torsion_atom_site_label_1
_geom_torsion_atom_site_label_2
_geom_torsion_atom_site_label_3
_geom_torsion_atom_site_label_4
_geom_torsion_site_symmetry_1
_geom_torsion
O5 P1 O1 Ni1 . -131.40(14)
O4 P1 O1 Ni1 . 102.69(15)
O2 P1 O1 Ni1 . -12.48(17)
O3 Ni1 O1 P1 . -5.38(15)
O3 Ni1 O1 P1 2_775 174.62(15)
O1 Ni1 O1 P1 2_775 9E1(10)
O8 Ni1 O1 P1 2_775 -93.10(15)
O8 Ni1 O1 P1 . 86.90(15)
O5 P1 O2 P2 . 173.42(14)
O1 P1 O2 P2 . 47.97(18)
O4 P1 O2 P2 . -69.90(17)
O7 P2 O2 P1 . 67.87(18)
O6 P2 O2 P1 . -172.34(15)
O3 P2 O2 P1 . -53.33(18)
O7 P2 O3 Ni1 . -93.67(16)
O6 P2 O3 Ni1 . 137.43(13)
O2 P2 O3 Ni1 . 23.35(17)
O3 Ni1 O3 P2 2_775 -13E1(10)
O1 Ni1 O3 P2 2_775 178.89(15)
O1 Ni1 O3 P2 . -1.11(15)
O8 Ni1 O3 P2 2_775 89.82(15)
O8 Ni1 O3 P2 . -90.18(15)
